data_1536104
loop_
_publ_author_name
'Cordier, S.'
'Perrin, C.'

_publ_section_title
;
 The novel Cs4 Nb6 F(i)8.5 I(i)3.5 I(a)6 octahedral niobium cluster
 fluoro-iodide: A step towards the Nb6 F(i)12 cluster core excision
;
_journal_name_full 'Journal of Solid State Chemistry'
_journal_page_first 1017
_journal_page_last 1022
_journal_volume 177
_journal_year 2004
_chemical_formula_sum 'Cs4.03 F8.582 I9.418 Nb6'
_chemical_name_systematic 'Cs4.03 Nb6 F8.582 I9.418'
_space_group_IT_number 12
_symmetry_space_group_name_Hall '-C 2y'
_symmetry_space_group_name_H-M 'C 1 2/m 1'
_cell_angle_alpha 90
_cell_angle_beta 101.223
_cell_angle_gamma 90
_cell_formula_units_Z 4
_cell_length_a 10.4363
_cell_length_b 18.1227
_cell_length_c 19.5102
_cell_volume 3619.477
_citation_journal_id_ASTM JSSCBI
_cod_data_source_file Cordier_JSSCBI_2004_1082.cif
_cod_data_source_block Cs4.03F8.582I9.418Nb6
_cod_database_code 1536104

loop_
_symmetry_equiv_pos_as_xyz
x,y,z
-x,y,-z
-x,-y,-z
x,-y,z
x+1/2,y+1/2,z
-x+1/2,y+1/2,-z
-x+1/2,-y+1/2,-z
x+1/2,-y+1/2,z

loop_
_atom_site_label
_atom_site_type_symbol
_atom_site_fract_x
_atom_site_fract_y
_atom_site_fract_z
_atom_site_occupancy
_atom_site_U_iso_or_equiv
F3 F 0.3389 0.0798 0.253 1 0.0
I7 I 0.4563 0.3937 0.5924 0.151 0.0
I6 I 0.33121 0.19052 0.39442 1 0.0
F4 F 0.087 0.1639 0.2514 1 0.0
Nb1 Nb -0.01473 0.08088 0.18619 1 0.0
Cs2 Cs 0 0.33438 0 1 0.0
I1 I -0.18533 0 0.08576 1 0.0
I8 I 0.8511 0.5 0.4084 0.116 0.0
I2 I 0.13939 0.10809 0.08719 1 0.0
Nb4 Nb 0.18566 0.07739 0.30569 1 0.0
F1 F 0.0471 0.0816 0.3714 0.849 0.0
Nb3 Nb 0.22788 0 0.18711 1 0.0
I3 I 0.46753 0 0.12789 1 0.0
Nb2 Nb -0.0483 0 0.30428 1 0.0
Cs4 Cs 0.09326 0.33234 0.26426 1 0.0
F2 F 0.7909 0.5 0.3704 0.884 0.0
I5 I -0.2481 0 0.39061 1 0.0
F5 F -0.1572 0.0839 0.2504 1 0.0
I4 I -0.16554 0.21078 0.12578 1 0.0
Cs1 Cs 0.5 0.34802 0.5 0.673 0.0
Cs3 Cs 1 0.5 0.5 0.714 0.0
